data_7010006
loop_
_publ_author_name
'Zhixuan (Jack) Chen'
'Natasha Karasek'
'Donald C. Craig'
'Stephen B. Colbran'

_publ_section_title
;
 Copper(II/I) complexes of a bulky tris(pyrazolylmethyl)amine ligand
;
_journal_issue 19
_journal_name_full 'J. Chem. Soc., Dalton Trans.'
_journal_page_first 3445
_journal_page_last 3452
_journal_paper_doi 10.1039/B005081O
_journal_year 2000
_chemical_formula_sum 'C37 H45 Cu F12 N7 O5 Sb2'
_chemical_formula_weight 1202.8
_space_group_IT_number 14
_symmetry_cell_setting monoclinic
_symmetry_space_group_name_Hall '-P 2ybc'
_symmetry_space_group_name_H-M 'P 1 21/c 1'
_atom_type_scat_source 'International Tables for X-ray Crystallography, Vol. IV'
_audit_creation_method 'RAELSPUB and manual entry'
_cell_angle_alpha 90
_cell_angle_beta 90.87(3)
_cell_angle_gamma 90
_cell_formula_units_Z 4
_cell_length_a 11.044(7)
_cell_length_b 14.300(5)
_cell_length_c 28.578(20)
_cell_measurement_reflns_used 10
_cell_measurement_temperature 294
_cell_measurement_theta_max 10
_cell_measurement_theta_min 9
_cell_volume 4513(5)
_diffrn_measurement_device_type 'Nonius CAD-4'
_diffrn_measurement_method \w--2\q
_diffrn_radiation_type 'Mo K\a'
_diffrn_radiation_wavelength 0.71073
_diffrn_reflns_av_R_equivalents 0.012
_diffrn_reflns_limit_h_max 13
_diffrn_reflns_limit_h_min 0
_diffrn_reflns_limit_k_max 0
_diffrn_reflns_limit_k_min -17
_diffrn_reflns_limit_l_max 34
_diffrn_reflns_limit_l_min -34
_diffrn_reflns_number 8350
_diffrn_reflns_theta_max 25
_diffrn_standards_decay_% 6
_diffrn_standards_interval_time 30min
_diffrn_standards_number 1
_exptl_absorpt_coefficient_mu 1.760
_exptl_absorpt_correction_T_max 0.85
_exptl_absorpt_correction_T_min 0.75
_exptl_absorpt_correction_type analytical
_exptl_absorpt_process_details '(DeMeulenaer & Tompa, 1965)'
_exptl_crystal_density_diffrn 1.77
_exptl_crystal_density_method 'not measured'
_exptl_crystal_description plate
_exptl_crystal_F_000 2380.0
_exptl_crystal_size_max 0.21
_exptl_crystal_size_mid 0.20
_exptl_crystal_size_min 0.11
_refine_diff_density_max 0.89
_refine_diff_density_min -0.95
_refine_ls_extinction_method none
_refine_ls_goodness_of_fit_ref 2.38
_refine_ls_hydrogen_treatment noref
_refine_ls_number_parameters 501
_refine_ls_number_reflns 5291
_refine_ls_R_factor_gt 0.048
_refine_ls_shift/su_max 0.105
_refine_ls_structure_factor_coef F
_refine_ls_weighting_details 'w = 1/[\s^2^(F) + 0.0016F^2^]'
_refine_ls_weighting_scheme calc
_refine_ls_wR_factor_ref 0.077
_reflns_number_gt 5291
_reflns_number_total 7908
_reflns_threshold_expression I>3\s(I)
_cod_data_source_file b005081o.txt
_cod_data_source_block COMPOUND3
_cod_depositor_comments
;
The original entry contained the following two atoms:

MeO 0.098(6) 0.074(5) 0.069(5) 0.011(4) 0.017(4) 0.016(4) Me
MeC 0.105(9) 0.111(9) 0.084(9) 0.009(9) -0.001(8) -0.001(8) Me

Their atom label was changed to:
MeO 0.098(6) 0.074(5) 0.069(5) 0.011(4) 0.017(4) 0.016(4) O
MeC 0.105(9) 0.111(9) 0.084(9) 0.009(9) -0.001(8) -0.001(8) C

Luca Lutterotti
;
_cod_original_sg_symbol_H-M 'P 21/c'
_cod_original_formula_sum 'C37 H45 Cu1 F12 N7 O5 Sb2'
_cod_database_code 7010006

loop_
_symmetry_equiv_pos_site_id
_symmetry_equiv_pos_as_xyz
1 x,y,z
2 -x,1/2+y,1/2-z
3 -x,-y,-z
4 x,1/2-y,1/2+z

loop_
_atom_site_label
_atom_site_fract_x
_atom_site_fract_y
_atom_site_fract_z
_atom_site_U_iso_or_equiv
_atom_site_adp_type
_atom_site_type_symbol
Cu 0.19011(9) 0.23887(6) 0.35500(3) 0.0390(3) Uani Cu
O1 0.6817(7) 0.5170(5) 0.4181(3) 0.082(2) Uani O
O2 0.3174(6) 0.7008(4) 0.4107(3) 0.069(2) Uani O
O3 0.1731(7) 0.6966(5) 0.3027(3) 0.087(2) Uani O
N1 0.3191(6) 0.1660(4) 0.3899(2) 0.041(2) Uani N
N2 0.2851(6) 0.0749(5) 0.3982(2) 0.049(2) Uani N
N3 0.1003(6) 0.2803(4) 0.4109(2) 0.043(2) Uani N
N4 0.0133(6) 0.2183(4) 0.4235(2) 0.044(2) Uani N
N5 0.0375(6) 0.2626(5) 0.3170(2) 0.045(2) Uani N
N6 -0.0412(6) 0.1892(5) 0.3205(2) 0.047(2) Uani N
N7 0.0887(6) 0.1039(4) 0.3709(2) 0.043(2) Uani N
C1 0.1862(8) 0.0345(5) 0.3725(3) 0.050(2) Uani C
C2 0.3673(9) 0.0315(7) 0.4274(3) 0.057(2) Uani C
C3 0.4539(10) 0.0974(7) 0.4389(3) 0.063(3) Uani C
C4 0.4213(8) 0.1800(6) 0.4150(3) 0.053(2) Uani C
C5 0.4873(8) 0.2700(6) 0.4175(3) 0.050(2) Uani C
C6 0.5224(9) 0.3063(7) 0.4584(3) 0.062(3) Uani C
C7 0.5897(9) 0.3903(7) 0.4626(3) 0.062(3) Uani C
C8 0.6190(8) 0.4352(7) 0.4210(4) 0.062(3) Uani C
C9 0.5831(9) 0.3988(7) 0.3789(4) 0.063(3) Uani C
C10 0.5164(8) 0.3169(6) 0.3761(3) 0.055(2) Uani C
C11 0.3531(11) -0.0671(7) 0.4411(4) 0.083(4) Uani C
C12 0.7126(11) 0.5627(8) 0.4608(4) 0.090(4) Uani C
C13 0.0295(8) 0.1166(5) 0.4149(3) 0.047(2) Uani C
C14 -0.0718(8) 0.2581(6) 0.4499(3) 0.057(2) Uani C
C15 -0.0415(9) 0.3517(6) 0.4531(3) 0.060(3) Uani C
C16 0.0637(8) 0.3636(5) 0.4285(3) 0.043(2) Uani C
C17 0.1338(8) 0.4499(5) 0.4223(3) 0.042(2) Uani C
C18 0.2527(9) 0.4505(6) 0.4102(4) 0.066(3) Uani C
C19 0.3174(9) 0.5327(6) 0.4067(4) 0.068(3) Uani C
C20 0.2625(8) 0.6160(6) 0.4146(3) 0.048(2) Uani C
C21 0.1447(9) 0.6178(6) 0.4271(3) 0.055(2) Uani C
C22 0.0794(8) 0.5361(6) 0.4298(3) 0.054(2) Uani C
C23 -0.1746(9) 0.2053(7) 0.4710(4) 0.077(3) Uani C
C24 0.4297(12) 0.7031(8) 0.3883(5) 0.091(4) Uani C
C25 0.0076(8) 0.0977(5) 0.3296(3) 0.050(2) Uani C
C26 -0.1554(8) 0.2169(6) 0.3141(3) 0.055(2) Uani C
C27 -0.1508(8) 0.3129(6) 0.3065(3) 0.055(2) Uani C
C28 -0.0323(8) 0.3382(6) 0.3090(3) 0.047(2) Uani C
C29 0.0187(8) 0.4317(6) 0.3051(3) 0.045(2) Uani C
C30 0.1392(9) 0.4473(7) 0.2945(3) 0.064(3) Uani C
C31 0.1879(9) 0.5356(7) 0.2942(4) 0.067(3) Uani C
C32 0.1164(10) 0.6109(7) 0.3036(3) 0.064(3) Uani C
C33 -0.0065(10) 0.5980(6) 0.3122(4) 0.073(3) Uani C
C34 -0.0533(8) 0.5089(6) 0.3136(4) 0.062(3) Uani C
C35 -0.2622(9) 0.1513(7) 0.3148(4) 0.076(3) Uani C
C36 0.1062(14) 0.7767(7) 0.3172(5) 0.116(5) Uani C
OW 0.2874(6) 0.2238(4) 0.2990(2) 0.062(2) Uani O
MeO 0.2445(7) 0.2619(5) 0.2111(2) 0.080(2) Uani O
MeC 0.3186(12) 0.2012(10) 0.1862(4) 0.100(4) Uani C
SbA 0.1683(2) 0.1310(2) 0.5683(1) 0.067(3) Uani Sb
F1A 0.1745(10) 0.0859(8) 0.6287(2) 0.231(6) Uani F
F2A 0.1252(7) 0.2472(3) 0.5904(4) 0.156(6) Uani F
F3A 0.0072(4) 0.0981(5) 0.5636(4) 0.165(5) Uani F
F4A 0.1622(10) 0.1760(8) 0.5078(2) 0.226(8) Uani F
F5A 0.2115(7) 0.0147(4) 0.5462(4) 0.231(9) Uani F
F6A 0.3295(3) 0.1638(5) 0.5729(4) 0.145(3) Uani F
SbA' 0.1806(7) 0.1271(5) 0.5642(3) 0.070(3) Uani Sb
F1A' 0.0993(28) 0.0762(21) 0.6139(9) 0.182(6) Uani F
F2A' 0.0698(27) 0.0741(20) 0.5233(11) 0.229(9) Uani F
F3A' 0.2753(23) 0.0213(12) 0.5608(13) 0.241(7) Uani F
F4A' 0.2620(30) 0.1781(22) 0.5144(8) 0.205(9) Uani F
F5A' 0.2914(24) 0.1802(20) 0.6051(10) 0.170(4) Uani F
F6A' 0.0859(20) 0.2330(12) 0.5676(13) 0.146(4) Uani F
SbB 0.4566(1) -0.0383(0) 0.2747(0) 0.052(1) Uani Sb
F1B 0.4053(3) -0.0923(2) 0.3295(1) 0.094(2) Uani F
F2B 0.4616(3) 0.0769(2) 0.3037(1) 0.081(2) Uani F
F3B 0.2978(2) -0.0172(2) 0.2569(1) 0.095(2) Uani F
F4B 0.5079(3) 0.0157(2) 0.2199(1) 0.107(3) Uani F
F5B 0.4516(3) -0.1534(2) 0.2457(1) 0.104(3) Uani F
F6B 0.6154(2) -0.0594(2) 0.2925(1) 0.089(1) Uani F
H1C1 0.2119 0.0186 0.3401 0.050 Uani H
H2C1 0.1579 -0.0235 0.3886 0.050 Uani H
HC3 0.5258 0.0883 0.4601 0.063 Uani H
HC6 0.5002 0.2726 0.4877 0.062 Uani H
HC7 0.6148 0.4160 0.4938 0.062 Uani H
HC9 0.6053 0.4320 0.3495 0.063 Uani H
HC10 0.4894 0.2916 0.3451 0.055 Uani H
H1C11 0.4217 -0.0856 0.4624 0.083 Uani H
H2C11 0.2748 -0.0751 0.4577 0.083 Uani H
H3C11 0.3532 -0.1074 0.4125 0.083 Uani H
H1C12 0.7581 0.6214 0.4540 0.090 Uani H
H2C12 0.6370 0.5783 0.4780 0.090 Uani H
H3C12 0.7643 0.5204 0.4806 0.090 Uani H
H1C13 0.0803 0.0887 0.4406 0.047 Uani H
H2C13 -0.0514 0.0851 0.4138 0.047 Uani H
HC15 -0.0873 0.4013 0.4700 0.060 Uani H
HC18 0.2942 0.3898 0.4037 0.066 Uani H
HC19 0.4050 0.5309 0.3983 0.068 Uani H
HC21 0.1050 0.6789 0.4343 0.055 Uani H
HC22 -0.0086 0.5387 0.4374 0.054 Uani H
H1C23 -0.2263 0.2493 0.4891 0.077 Uani H
H2C23 -0.2244 0.1757 0.4455 0.077 Uani H
H3C23 -0.1418 0.1557 0.4923 0.077 Uani H
H1C24 0.4605 0.7689 0.3877 0.091 Uani H
H2C24 0.4889 0.6626 0.4058 0.091 Uani H
H3C24 0.4198 0.6796 0.3555 0.091 Uani H
H1C25 -0.0598 0.0529 0.3360 0.050 Uani H
H2C25 0.0540 0.0756 0.3020 0.050 Uani H
HC27 -0.2214 0.3553 0.3005 0.055 Uani H
HC30 0.1919 0.3927 0.2869 0.064 Uani H
HC31 0.2755 0.5447 0.2872 0.067 Uani H
HC33 -0.0603 0.6532 0.3173 0.073 Uani H
HC34 -0.1408 0.4998 0.3209 0.062 Uani H
H1C35 -0.3385 0.1876 0.3093 0.076 Uani H
H2C35 -0.2533 0.1033 0.2896 0.076 Uani H
H3C35 -0.2655 0.1196 0.3459 0.076 Uani H
H1C36 0.1581 0.8337 0.3148 0.116 Uani H
H2C36 0.0327 0.7842 0.2966 0.116 Uani H
H3C36 0.0808 0.7683 0.3504 0.116 Uani H
H1OW 0.2752 0.2295 0.2644 0.062 Uani H
H2OW 0.3710 0.1973 0.2972 0.062 Uani H
H1MeC 0.3087 0.2136 0.1519 0.100 Uani H
H2MeC 0.4051 0.2114 0.1958 0.100 Uani H
H3MeC 0.2953 0.1351 0.1930 0.100 Uani H
HMeO 0.2683 0.3281 0.2048 0.080 Uani H

loop_
_atom_site_aniso_label
_atom_site_aniso_U_11
_atom_site_aniso_U_22
_atom_site_aniso_U_33
_atom_site_aniso_U_12
_atom_site_aniso_U_13
_atom_site_aniso_U_23
_atom_site_aniso_type_symbol
Cu 0.0375(5) 0.0360(5) 0.0438(6) 0.0022(4) 0.0065(4) -0.0015(4) Cu
O1 0.082(5) 0.065(5) 0.100(6) -0.015(4) -0.002(5) -0.016(4) O
O2 0.067(5) 0.043(4) 0.095(5) -0.014(3) 0.012(4) -0.004(3) O
O3 0.094(6) 0.047(4) 0.120(6) -0.013(4) 0.029(5) 0.000(4) O
N1 0.039(4) 0.038(4) 0.047(4) 0.002(3) -0.001(3) 0.007(3) N
N2 0.049(4) 0.041(4) 0.056(5) 0.003(4) 0.007(4) 0.006(3) N
N3 0.045(4) 0.039(4) 0.045(4) -0.001(3) 0.008(3) -0.007(3) N
N4 0.044(4) 0.034(4) 0.054(4) -0.002(3) 0.016(4) -0.004(3) N
N5 0.042(4) 0.043(4) 0.051(4) -0.003(3) 0.001(3) -0.003(3) N
N6 0.043(4) 0.043(4) 0.054(5) -0.003(3) -0.004(3) -0.006(3) N
N7 0.042(4) 0.031(3) 0.057(5) 0.000(3) 0.012(4) -0.005(3) N
C1 0.055(5) 0.032(4) 0.064(6) -0.003(4) 0.006(5) -0.002(4) C
C2 0.068(6) 0.055(6) 0.050(6) 0.010(5) 0.006(5) 0.011(5) C
C3 0.078(7) 0.056(6) 0.054(6) 0.020(6) -0.010(5) 0.010(5) C
C4 0.052(6) 0.047(5) 0.059(6) 0.008(4) 0.006(5) -0.002(4) C
C5 0.039(5) 0.054(5) 0.057(6) 0.005(4) -0.007(4) 0.002(5) C
C6 0.053(6) 0.067(6) 0.064(7) 0.009(5) -0.004(5) 0.004(5) C
C7 0.066(7) 0.063(6) 0.056(6) 0.000(5) -0.011(5) -0.006(5) C
C8 0.041(5) 0.058(6) 0.086(8) 0.006(5) -0.006(5) -0.008(6) C
C9 0.059(6) 0.059(6) 0.070(7) -0.004(5) 0.011(5) -0.002(5) C
C10 0.058(6) 0.058(6) 0.049(6) 0.000(5) 0.005(5) -0.005(5) C
C11 0.115(9) 0.055(6) 0.078(8) 0.019(6) 0.000(7) 0.026(5) C
C12 0.086(9) 0.075(8) 0.107(9) -0.003(7) -0.017(7) -0.003(7) C
C13 0.055(6) 0.041(5) 0.045(5) -0.006(4) 0.013(4) -0.004(4) C
C14 0.055(6) 0.046(5) 0.070(6) 0.004(5) 0.028(5) -0.002(5) C
C15 0.067(6) 0.045(5) 0.070(6) -0.002(5) 0.031(5) -0.017(5) C
C16 0.050(5) 0.038(4) 0.040(5) 0.004(4) 0.007(4) -0.007(4) C
C17 0.052(5) 0.037(5) 0.038(5) 0.002(4) 0.000(4) -0.009(4) C
C18 0.053(6) 0.041(5) 0.105(8) 0.007(4) 0.025(6) -0.012(5) C
C19 0.056(6) 0.043(5) 0.104(8) 0.003(5) 0.018(6) 0.000(5) C
C20 0.058(6) 0.039(5) 0.047(5) -0.004(4) -0.003(4) -0.002(4) C
C21 0.059(6) 0.046(5) 0.061(6) 0.007(5) 0.006(5) -0.008(4) C
C22 0.056(6) 0.041(5) 0.064(6) -0.001(5) 0.010(5) 0.007(4) C
C23 0.068(7) 0.061(7) 0.104(9) -0.009(5) 0.038(6) -0.012(6) C
C24 0.097(9) 0.065(7) 0.112(9) -0.016(7) 0.018(8) -0.004(7) C
C25 0.052(6) 0.030(4) 0.068(6) -0.006(4) 0.002(5) -0.013(4) C
C26 0.042(5) 0.063(6) 0.059(6) -0.003(5) 0.001(4) -0.013(5) C
C27 0.050(6) 0.056(6) 0.059(6) 0.006(5) -0.008(5) -0.006(5) C
C28 0.043(5) 0.055(5) 0.044(5) 0.008(4) -0.002(4) -0.004(4) C
C29 0.053(5) 0.047(5) 0.035(5) 0.003(4) -0.010(4) 0.004(4) C
C30 0.070(7) 0.056(6) 0.065(6) 0.016(5) 0.011(5) 0.014(5) C
C31 0.065(7) 0.055(6) 0.081(7) 0.005(6) 0.009(6) 0.015(5) C
C32 0.081(8) 0.057(6) 0.053(6) -0.001(6) 0.004(5) 0.004(5) C
C33 0.064(7) 0.044(6) 0.110(9) 0.008(5) 0.007(6) -0.012(6) C
C34 0.050(6) 0.052(5) 0.083(7) 0.009(5) -0.006(5) -0.008(5) C
C35 0.043(5) 0.077(7) 0.107(9) -0.013(5) -0.009(6) -0.013(6) C
C36 0.144(9) 0.044(6) 0.163(9) -0.005(7) 0.071(9) 0.006(7) C
OW 0.058(4) 0.081(4) 0.047(4) 0.023(4) 0.017(3) 0.004(3) O
MeO 0.098(6) 0.074(5) 0.069(5) 0.011(4) 0.017(4) 0.016(4) O
MeC 0.105(9) 0.111(9) 0.084(9) 0.009(9) -0.001(8) -0.001(8) C
SbA 0.071(2) 0.054(4) 0.076(5) -0.0128(8) 0.001(1) -0.0031(6) Sb
F1A 0.258(9) 0.292(9) 0.144(7) -0.026(9) -0.010(6) 0.133(6) F
F2A 0.125(5) 0.079(4) 0.264(9) -0.014(3) 0.054(6) -0.063(3) F
F3A 0.082(4) 0.131(7) 0.282(9) -0.042(3) -0.008(4) -0.031(7) F
F4A 0.267(9) 0.332(9) 0.080(4) -0.045(9) -0.015(6) 0.054(4) F
F5A 0.173(8) 0.091(4) 0.432(9) -0.021(4) 0.090(9) -0.111(5) F
F6A 0.069(2) 0.117(6) 0.248(9) -0.019(1) -0.005(2) -0.008(6) F
SbA' 0.073(2) 0.056(4) 0.080(5) -0.0129(7) 0.003(1) -0.0066(8) Sb
F1A' 0.190(8) 0.173(6) 0.185(9) -0.033(8) 0.061(6) 0.088(7) F
F2A' 0.198(9) 0.272(9) 0.215(9) -0.080(9) -0.052(8) -0.127(9) F
F3A' 0.143(6) 0.078(4) 0.503(9) 0.022(4) 0.074(9) -0.024(7) F
F4A' 0.231(9) 0.252(9) 0.134(6) -0.047(9) 0.094(7) 0.023(8) F
F5A' 0.128(4) 0.205(9) 0.173(9) -0.040(5) -0.070(5) -0.028(7) F
F6A' 0.097(4) 0.074(4) 0.268(9) 0.011(3) 0.013(5) 0.021(4) F
SbB 0.045(1) 0.054(1) 0.057(2) -0.0007(5) 0.0026(3) -0.0101(3) Sb
F1B 0.098(3) 0.101(2) 0.085(3) -0.010(2) 0.021(2) 0.019(2) F
F2B 0.075(2) 0.062(2) 0.106(3) -0.0012(8) 0.004(2) -0.030(1) F
F3B 0.055(2) 0.098(3) 0.132(4) 0.002(1) -0.026(1) -0.007(2) F
F4B 0.122(3) 0.129(3) 0.071(2) -0.009(3) 0.024(2) 0.014(2) F
F5B 0.102(3) 0.078(2) 0.133(4) -0.004(2) 0.004(3) -0.052(2) F
F6B 0.048(1) 0.086(3) 0.132(4) 0.008(1) -0.009(1) -0.007(2) F

loop_
_geom_angle_atom_site_label_1
_geom_angle_atom_site_label_2
_geom_angle_atom_site_label_3
_geom_angle
_geom_angle_site_symmetry_1
_geom_angle_site_symmetry_2
_geom_angle_site_symmetry_3
_geom_angle_publ_flag
N1 Cu N3 96.5(3) 1_555 1_555 1_555 no
N1 Cu N5 158.5(3) 1_555 1_555 1_555 no
N1 Cu N7 79.0(2) 1_555 1_555 1_555 no
N1 Cu OW 87.4(3) 1_555 1_555 1_555 no
N3 Cu N5 87.7(3) 1_555 1_555 1_555 no
N3 Cu N7 80.8(2) 1_555 1_555 1_555 no
N3 Cu OW 168.8(3) 1_555 1_555 1_555 no
N5 Cu N7 80.8(3) 1_555 1_555 1_555 no
N5 Cu OW 92.4(3) 1_555 1_555 1_555 no
N7 Cu OW 110.3(2) 1_555 1_555 1_555 no
C8 O1 C12 117.3(9) 1_555 1_555 1_555 no
C20 O2 C24 117.2(8) 1_555 1_555 1_555 no
C32 O3 C36 118.1(9) 1_555 1_555 1_555 no
Cu N1 N2 112.4(5) 1_555 1_555 1_555 no
Cu N1 C4 140.3(6) 1_555 1_555 1_555 no
N2 N1 C4 106.2(6) 1_555 1_555 1_555 no
N1 N2 C1 120.3(7) 1_555 1_555 1_555 no
N1 N2 C2 110.6(7) 1_555 1_555 1_555 no
C1 N2 C2 128.5(7) 1_555 1_555 1_555 no
Cu N3 N4 112.5(5) 1_555 1_555 1_555 no
Cu N3 C16 135.8(5) 1_555 1_555 1_555 no
N4 N3 C16 105.0(6) 1_555 1_555 1_555 no
N3 N4 C13 120.5(6) 1_555 1_555 1_555 no
N3 N4 C14 112.1(6) 1_555 1_555 1_555 no
C13 N4 C14 126.6(7) 1_555 1_555 1_555 no
Cu N5 N6 111.0(5) 1_555 1_555 1_555 no
Cu N5 C28 134.2(6) 1_555 1_555 1_555 no
N6 N5 C28 105.4(6) 1_555 1_555 1_555 no
N5 N6 C25 118.4(7) 1_555 1_555 1_555 no
N5 N6 C26 111.3(7) 1_555 1_555 1_555 no
C25 N6 C26 130.3(7) 1_555 1_555 1_555 no
Cu N7 C1 102.6(5) 1_555 1_555 1_555 no
Cu N7 C13 107.4(4) 1_555 1_555 1_555 no
Cu N7 C25 100.8(5) 1_555 1_555 1_555 no
C1 N7 C13 113.6(7) 1_555 1_555 1_555 no
C1 N7 C25 115.0(6) 1_555 1_555 1_555 no
C13 N7 C25 115.4(7) 1_555 1_555 1_555 no
N2 C1 N7 107.3(6) 1_555 1_555 1_555 no
N2 C2 C3 106.6(8) 1_555 1_555 1_555 no
N2 C2 C11 121.5(9) 1_555 1_555 1_555 no
C3 C2 C11 131.9(9) 1_555 1_555 1_555 no
C2 C3 C4 106.7(8) 1_555 1_555 1_555 no
N1 C4 C3 109.9(8) 1_555 1_555 1_555 no
N1 C4 C5 124.4(7) 1_555 1_555 1_555 no
C3 C4 C5 125.8(9) 1_555 1_555 1_555 no
C4 C5 C6 121.3(9) 1_555 1_555 1_555 no
C4 C5 C10 119.6(8) 1_555 1_555 1_555 no
C6 C5 C10 119.2(9) 1_555 1_555 1_555 no
C5 C6 C7 123.4(9) 1_555 1_555 1_555 no
C6 C7 C8 116.6(9) 1_555 1_555 1_555 no
O1 C8 C7 124.9(9) 1_555 1_555 1_555 no
O1 C8 C9 114.5(10) 1_555 1_555 1_555 no
C7 C8 C9 120.6(9) 1_555 1_555 1_555 no
C8 C9 C10 121.4(9) 1_555 1_555 1_555 no
C5 C10 C9 118.9(8) 1_555 1_555 1_555 no
N4 C13 N7 109.0(6) 1_555 1_555 1_555 no
N4 C14 C15 106.1(7) 1_555 1_555 1_555 no
N4 C14 C23 123.6(8) 1_555 1_555 1_555 no
C15 C14 C23 130.3(8) 1_555 1_555 1_555 no
C14 C15 C16 107.0(7) 1_555 1_555 1_555 no
N3 C16 C15 109.8(7) 1_555 1_555 1_555 no
N3 C16 C17 122.1(7) 1_555 1_555 1_555 no
C15 C16 C17 128.1(7) 1_555 1_555 1_555 no
C16 C17 C18 123.2(7) 1_555 1_555 1_555 no
C16 C17 C22 119.7(7) 1_555 1_555 1_555 no
C18 C17 C22 117.0(8) 1_555 1_555 1_555 no
C17 C18 C19 121.7(8) 1_555 1_555 1_555 no
C18 C19 C20 120.2(9) 1_555 1_555 1_555 no
O2 C20 C19 124.6(8) 1_555 1_555 1_555 no
O2 C20 C21 115.8(8) 1_555 1_555 1_555 no
C19 C20 C21 119.6(8) 1_555 1_555 1_555 no
C20 C21 C22 120.3(8) 1_555 1_555 1_555 no
C17 C22 C21 121.1(8) 1_555 1_555 1_555 no
N6 C25 N7 108.2(6) 1_555 1_555 1_555 no
N6 C26 C27 106.1(8) 1_555 1_555 1_555 no
N6 C26 C35 123.6(8) 1_555 1_555 1_555 no
C27 C26 C35 130.3(9) 1_555 1_555 1_555 no
C26 C27 C28 107.0(8) 1_555 1_555 1_555 no
N5 C28 C27 110.1(8) 1_555 1_555 1_555 no
N5 C28 C29 122.0(7) 1_555 1_555 1_555 no
C27 C28 C29 127.9(8) 1_555 1_555 1_555 no
C28 C29 C30 122.5(8) 1_555 1_555 1_555 no
C28 C29 C34 119.7(8) 1_555 1_555 1_555 no
C30 C29 C34 117.8(8) 1_555 1_555 1_555 no
C29 C30 C31 121.7(9) 1_555 1_555 1_555 no
C30 C31 C32 119.8(10) 1_555 1_555 1_555 no
O3 C32 C31 115.7(10) 1_555 1_555 1_555 no
O3 C32 C33 124.4(9) 1_555 1_555 1_555 no
C31 C32 C33 119.9(9) 1_555 1_555 1_555 no
C32 C33 C34 119.6(9) 1_555 1_555 1_555 no
C29 C34 C33 121.1(9) 1_555 1_555 1_555 no

loop_
_geom_bond_atom_site_label_1
_geom_bond_atom_site_label_2
_geom_bond_distance
_geom_bond_site_symmetry_1
_geom_bond_site_symmetry_2
_geom_bond_publ_flag
Cu N1 2.017(6) 1_555 1_555 no
Cu N3 1.983(6) 1_555 1_555 no
Cu N5 2.020(7) 1_555 1_555 no
Cu N7 2.280(6) 1_555 1_555 no
Cu OW 1.952(6) 1_555 1_555 no
O1 C8 1.363(11) 1_555 1_555 no
O1 C12 1.421(13) 1_555 1_555 no
O2 C20 1.360(9) 1_555 1_555 no
O2 C24 1.405(13) 1_555 1_555 no
O3 C32 1.377(11) 1_555 1_555 no
O3 C36 1.429(13) 1_555 1_555 no
N1 N2 1.377(9) 1_555 1_555 no
N1 C4 1.343(10) 1_555 1_555 no
N2 C1 1.428(11) 1_555 1_555 no
N2 C2 1.374(11) 1_555 1_555 no
N3 N4 1.359(8) 1_555 1_555 no
N3 C16 1.358(9) 1_555 1_555 no
N4 C13 1.486(9) 1_555 1_555 no
N4 C14 1.341(10) 1_555 1_555 no
N5 N6 1.367(9) 1_555 1_555 no
N5 C28 1.346(10) 1_555 1_555 no
N6 C25 1.437(10) 1_555 1_555 no
N6 C26 1.332(10) 1_555 1_555 no
N7 C1 1.465(10) 1_555 1_555 no
N7 C13 1.438(10) 1_555 1_555 no
N7 C25 1.472(10) 1_555 1_555 no
C2 C3 1.378(13) 1_555 1_555 no
C2 C11 1.471(13) 1_555 1_555 no
C3 C4 1.408(12) 1_555 1_555 no
C4 C5 1.480(12) 1_555 1_555 no
C5 C6 1.331(12) 1_555 1_555 no
C5 C10 1.402(12) 1_555 1_555 no
C6 C7 1.416(13) 1_555 1_555 no
C7 C8 1.393(13) 1_555 1_555 no
C8 C9 1.364(13) 1_555 1_555 no
C9 C10 1.386(12) 1_555 1_555 no
C14 C15 1.381(11) 1_555 1_555 no
C14 C23 1.498(12) 1_555 1_555 no
C15 C16 1.376(11) 1_555 1_555 no
C16 C17 1.470(11) 1_555 1_555 no
C17 C18 1.363(12) 1_555 1_555 no
C17 C22 1.390(11) 1_555 1_555 no
C18 C19 1.381(12) 1_555 1_555 no
C19 C20 1.357(11) 1_555 1_555 no
C20 C21 1.354(12) 1_555 1_555 no
C21 C22 1.377(11) 1_555 1_555 no
C26 C27 1.391(12) 1_555 1_555 no
C26 C35 1.506(12) 1_555 1_555 no
C27 C28 1.359(12) 1_555 1_555 no
C28 C29 1.456(11) 1_555 1_555 no
C29 C30 1.386(12) 1_555 1_555 no
C29 C34 1.384(11) 1_555 1_555 no
C30 C31 1.373(13) 1_555 1_555 no
C31 C32 1.364(13) 1_555 1_555 no
C32 C33 1.396(14) 1_555 1_555 no
C33 C34 1.375(13) 1_555 1_555 no
MeO MeC 1.397(14) 1_555 1_555 no
SbA F1A 1.844(2) 1_555 1_555 no
